data_2202433
loop_
_publ_author_name
'Zoe R. Bell'
'Michael D. Ward'

_publ_section_title
;
 (1,2-Bis{[3-(2-pyridyl)pyrazol-1-yl]methyl}benzene)perchloratosodium
;
_journal_issue 9
_journal_name_full 'Acta Crystallographica Section E'
_journal_page_first m787
_journal_page_last m789
_journal_paper_doi 10.1107/S160053680301554X
_journal_volume 59
_journal_year 2003
_chemical_formula_iupac '[Na (Cl O4) (C24 H20 N6)]'
_chemical_formula_moiety 'C24 H20 Cl N6 Na O4'
_chemical_formula_sum 'C24 H20 Cl N6 Na O4'
_chemical_formula_weight 514.90
_chemical_name_systematic
;
[Na1,2-bis[{3-(2-pyridyl)-pyrazol-1-yl}methyl]benzene][ClO~4~]
;
_space_group_IT_number 2
_symmetry_cell_setting triclinic
_symmetry_space_group_name_Hall '-P 1'
_symmetry_space_group_name_H-M 'P -1'
_atom_sites_solution_hydrogens geom
_atom_sites_solution_primary direct
_atom_sites_solution_secondary difmap
_audit_creation_method SHELXL-97
_cell_angle_alpha 100.26(3)
_cell_angle_beta 107.64(3)
_cell_angle_gamma 97.33(3)
_cell_formula_units_Z 2
_cell_length_a 9.353(4)
_cell_length_b 10.558(3)
_cell_length_c 12.794(4)
_cell_measurement_reflns_used 54
_cell_measurement_temperature 173(2)
_cell_measurement_theta_max 0.97
_cell_measurement_theta_min 0.82353
_cell_volume 1162.3(8)
_computing_cell_refinement 'SAINT (Bruker, 1998)'
_computing_data_collection 'SMART (Bruker, 1998)'
_computing_data_reduction 'SAINT and SHELXTL (Bruker, 1998)'
_computing_molecular_graphics SHELXTL
_computing_publication_material SHELXTL
_computing_structure_refinement SHELXTL
_computing_structure_solution SHELXTL
_diffrn_ambient_temperature 173(2)
_diffrn_detector_area_resol_mean 8.2
_diffrn_measured_fraction_theta_full 0.989
_diffrn_measured_fraction_theta_max 0.989
_diffrn_measurement_device_type 'Bruker SMART CCD area-detector'
_diffrn_measurement_method 'narrow-frame \w'
_diffrn_radiation_monochromator graphite
_diffrn_radiation_source 'fine-focus sealed tube'
_diffrn_radiation_type MoK\a
_diffrn_radiation_wavelength 0.71073
_diffrn_reflns_av_R_equivalents 0.0357
_diffrn_reflns_av_sigmaI/netI 0.0503
_diffrn_reflns_limit_h_max 12
_diffrn_reflns_limit_h_min -12
_diffrn_reflns_limit_k_max 13
_diffrn_reflns_limit_k_min -13
_diffrn_reflns_limit_l_max 16
_diffrn_reflns_limit_l_min -16
_diffrn_reflns_number 12525
_diffrn_reflns_theta_full 27.51
_diffrn_reflns_theta_max 27.51
_diffrn_reflns_theta_min 1.72
_exptl_absorpt_coefficient_mu 0.229
_exptl_absorpt_correction_T_max 0.970
_exptl_absorpt_correction_T_min 0.824
_exptl_absorpt_correction_type multi-scan
_exptl_absorpt_process_details '(SADABS; Sheldrick, 1996)'
_exptl_crystal_colour colourless
_exptl_crystal_density_diffrn 1.471
_exptl_crystal_density_method 'not measured'
_exptl_crystal_description block
_exptl_crystal_F_000 532
_exptl_crystal_size_max 0.20
_exptl_crystal_size_mid 0.15
_exptl_crystal_size_min 0.12
_refine_diff_density_max 0.297
_refine_diff_density_min -0.354
_refine_ls_extinction_method none
_refine_ls_goodness_of_fit_ref 1.012
_refine_ls_hydrogen_treatment constr
_refine_ls_matrix_type full
_refine_ls_number_parameters 325
_refine_ls_number_reflns 5304
_refine_ls_number_restraints 0
_refine_ls_restrained_S_all 1.012
_refine_ls_R_factor_all 0.0696
_refine_ls_R_factor_gt 0.0417
_refine_ls_shift/su_max 0.001
_refine_ls_shift/su_mean 0.000
_refine_ls_structure_factor_coef Fsqd
_refine_ls_weighting_details 'calc w = 1/[\s^2^(Fo^2^)+(0.0581P)^2^] where P = (Fo^2^+2Fc^2^)/3'
_refine_ls_weighting_scheme calc
_refine_ls_wR_factor_gt 0.1013
_refine_ls_wR_factor_ref 0.1117
_reflns_number_gt 3677
_reflns_number_total 5304
_reflns_threshold_expression I>2\s(I)
_cod_data_source_file cf6273.cif
_cod_data_source_block I
_cod_depositor_comments
;
The following automatic conversions were performed:
'_symmetry_cell_setting' value 'Triclinic' changed to 'triclinic'
according to '/home/saulius/struct/CIF-dictionaries/cif_core.dic'
dictionary named 'cif_core.dic' version 2.4.1 from 2010-06-29.

Automatic conversion script
Id: cif_fix_enum 1527 2010-12-29 10:47:43Z saulius 

The following automatic conversions were performed:

'_symmetry_cell_setting' value 'Triclinic' changed to 'triclinic'
according to /home/saulius/struct/CIF-dictionaries/cif_core.dic
dictionary named 'cif_core.dic' version 2.4.1 from 2010-06-29.

Automatic conversion script
Id: cif_fix_values 1715 2011-07-08 13:25:40Z adriana 
;
_cod_database_code 2202433
_cod_database_fobs_code 2202433

loop_
_symmetry_equiv_pos_as_xyz
'x, y, z'
'-x, -y, -z'

loop_
_atom_site_label
_atom_site_fract_x
_atom_site_fract_y
_atom_site_fract_z
_atom_site_U_iso_or_equiv
_atom_site_adp_type
_atom_site_calc_flag
_atom_site_refinement_flags
_atom_site_occupancy
_atom_site_disorder_assembly
_atom_site_disorder_group
_atom_site_type_symbol
Na1 0.32557(8) 0.56586(7) 0.25921(6) 0.02888(19) Uani d . 1 . . Na
N11 0.56446(18) 0.57971(15) 0.41378(13) 0.0297(4) Uani d . 1 . . N
N21 0.44361(17) 0.37220(14) 0.22393(12) 0.0250(3) Uani d . 1 . . N
N25 0.42073(18) 0.26114(14) 0.14498(12) 0.0263(4) Uani d . 1 . . N
N41 0.04076(17) 0.50705(14) 0.17403(12) 0.0246(3) Uani d . 1 . . N
N45 -0.06916(18) 0.42002(15) 0.08818(12) 0.0265(4) Uani d . 1 . . N
N51 0.19760(18) 0.73085(15) 0.34344(13) 0.0289(4) Uani d . 1 . . N
C12 0.6455(2) 0.48469(18) 0.40149(15) 0.0251(4) Uani d . 1 . . C
C13 0.7866(2) 0.48643(19) 0.48090(16) 0.0304(4) Uani d . 1 . . C
H13A 0.8405 0.4199 0.4700 0.036 Uiso calc R 1 . . H
C14 0.8453(2) 0.5879(2) 0.57576(16) 0.0340(5) Uani d . 1 . . C
H14A 0.9393 0.5909 0.6294 0.041 Uiso calc R 1 . . H
C15 0.7628(2) 0.6844(2) 0.58981(17) 0.0366(5) Uani d . 1 . . C
H15A 0.7992 0.7536 0.6532 0.044 Uiso calc R 1 . . H
C16 0.6244(2) 0.6760(2) 0.50730(17) 0.0371(5) Uani d . 1 . . C
H16A 0.5690 0.7416 0.5173 0.045 Uiso calc R 1 . . H
C22 0.5797(2) 0.37638(17) 0.30077(15) 0.0242(4) Uani d . 1 . . C
C23 0.6413(2) 0.26702(19) 0.27037(16) 0.0302(4) Uani d . 1 . . C
H23A 0.7340 0.2474 0.3096 0.036 Uiso calc R 1 . . H
C24 0.5367(2) 0.19541(19) 0.17109(16) 0.0296(4) Uani d . 1 . . C
H24A 0.5438 0.1163 0.1293 0.036 Uiso calc R 1 . . H
C26 0.2745(2) 0.21545(19) 0.05395(15) 0.0285(4) Uani d . 1 . . C
H26A 0.2851 0.1479 -0.0040 0.034 Uiso calc R 1 . . H
H26B 0.2451 0.2878 0.0205 0.034 Uiso calc R 1 . . H
C31 0.1507(2) 0.16067(17) 0.09671(14) 0.0242(4) Uani d . 1 . . C
C32 0.1761(2) 0.05817(18) 0.15151(16) 0.0311(4) Uani d . 1 . . C
H32A 0.2655 0.0255 0.1584 0.037 Uiso calc R 1 . . H
C33 0.0714(2) 0.00425(18) 0.19565(16) 0.0339(5) Uani d . 1 . . C
H33A 0.0905 -0.0637 0.2320 0.041 Uiso calc R 1 . . H
C34 -0.0622(2) 0.05199(19) 0.18539(16) 0.0341(5) Uani d . 1 . . C
H34A -0.1326 0.0172 0.2158 0.041 Uiso calc R 1 . . H
C35 -0.0902(2) 0.15163(19) 0.12970(15) 0.0306(4) Uani d . 1 . . C
H35A -0.1808 0.1825 0.1219 0.037 Uiso calc R 1 . . H
C36 0.0149(2) 0.20715(17) 0.08469(14) 0.0238(4) Uani d . 1 . . C
C42 -0.0358(2) 0.58522(17) 0.22193(15) 0.0248(4) Uani d . 1 . . C
C43 -0.1939(2) 0.54747(18) 0.16638(16) 0.0301(4) Uani d . 1 . . C
H43A -0.2707 0.5859 0.1833 0.036 Uiso calc R 1 . . H
C44 -0.2105(2) 0.44140(19) 0.08155(17) 0.0318(4) Uani d . 1 . . C
H44A -0.3023 0.3930 0.0291 0.038 Uiso calc R 1 . . H
C46 -0.0292(2) 0.31220(18) 0.02081(15) 0.0286(4) Uani d . 1 . . C
H46A 0.0556 0.3465 -0.0015 0.034 Uiso calc R 1 . . H
H46B -0.1156 0.2732 -0.0472 0.034 Uiso calc R 1 . . H
C52 0.0464(2) 0.69352(17) 0.32094(15) 0.0260(4) Uani d . 1 . . C
C53 -0.0303(2) 0.75124(19) 0.38820(16) 0.0315(4) Uani d . 1 . . C
H53A -0.1348 0.7230 0.3707 0.038 Uiso calc R 1 . . H
C54 0.0503(3) 0.85098(19) 0.48129(17) 0.0374(5) Uani d . 1 . . C
H54A 0.0013 0.8894 0.5284 0.045 Uiso calc R 1 . . H
C55 0.2044(3) 0.89283(19) 0.50341(17) 0.0372(5) Uani d . 1 . . C
H55A 0.2613 0.9610 0.5647 0.045 Uiso calc R 1 . . H
C56 0.2718(2) 0.83059(19) 0.43202(17) 0.0351(5) Uani d . 1 . . C
H56A 0.3755 0.8599 0.4465 0.042 Uiso calc R 1 . . H
Cl1 0.51614(5) 0.82266(4) 0.19139(4) 0.02962(13) Uani d . 1 . . Cl
O11 0.45964(19) 0.68368(14) 0.16868(13) 0.0531(4) Uani d . 1 . . O
O12 0.4673(2) 0.89235(19) 0.27574(14) 0.0677(5) Uani d . 1 . . O
O13 0.67729(19) 0.84483(18) 0.22873(18) 0.0717(6) Uani d . 1 . . O
O14 0.4618(2) 0.86635(15) 0.08985(13) 0.0619(5) Uani d . 1 . . O

loop_
_atom_site_aniso_label
_atom_site_aniso_U_11
_atom_site_aniso_U_22
_atom_site_aniso_U_33
_atom_site_aniso_U_12
_atom_site_aniso_U_13
_atom_site_aniso_U_23
Na1 0.0243(4) 0.0285(4) 0.0317(4) 0.0060(3) 0.0074(3) 0.0045(3)
N11 0.0280(9) 0.0287(9) 0.0296(9) 0.0062(7) 0.0075(7) 0.0023(7)
N21 0.0237(9) 0.0245(8) 0.0252(8) 0.0035(6) 0.0075(7) 0.0037(6)
N25 0.0238(9) 0.0250(8) 0.0278(8) 0.0035(7) 0.0085(7) 0.0013(7)
N41 0.0254(9) 0.0231(8) 0.0237(8) 0.0039(7) 0.0053(7) 0.0067(6)
N45 0.0258(9) 0.0250(8) 0.0261(8) 0.0060(7) 0.0046(7) 0.0057(7)
N51 0.0299(10) 0.0242(8) 0.0306(9) 0.0051(7) 0.0078(7) 0.0054(7)
C12 0.0249(10) 0.0272(10) 0.0257(9) 0.0028(8) 0.0104(8) 0.0103(8)
C13 0.0275(11) 0.0328(11) 0.0312(10) 0.0065(9) 0.0072(9) 0.0123(9)
C14 0.0294(12) 0.0403(12) 0.0278(10) 0.0000(9) 0.0035(9) 0.0124(9)
C15 0.0382(13) 0.0370(12) 0.0273(10) -0.0018(10) 0.0087(9) -0.0007(9)
C16 0.0362(13) 0.0359(12) 0.0353(11) 0.0090(9) 0.0094(10) 0.0011(9)
C22 0.0227(10) 0.0250(10) 0.0257(9) 0.0027(8) 0.0088(8) 0.0079(8)
C23 0.0255(11) 0.0312(11) 0.0344(10) 0.0089(8) 0.0081(9) 0.0092(9)
C24 0.0293(11) 0.0259(10) 0.0363(11) 0.0084(8) 0.0152(9) 0.0042(8)
C26 0.0245(11) 0.0320(11) 0.0246(9) 0.0037(8) 0.0054(8) 0.0014(8)
C31 0.0238(10) 0.0221(9) 0.0216(9) 0.0003(8) 0.0052(8) -0.0009(7)
C32 0.0338(12) 0.0240(10) 0.0322(10) 0.0077(8) 0.0073(9) 0.0028(8)
C33 0.0452(13) 0.0218(10) 0.0319(11) 0.0031(9) 0.0096(10) 0.0068(8)
C34 0.0377(13) 0.0312(11) 0.0292(10) -0.0069(9) 0.0130(9) 0.0032(9)
C35 0.0267(11) 0.0315(11) 0.0299(10) 0.0029(8) 0.0081(9) 0.0019(8)
C36 0.0246(10) 0.0216(9) 0.0189(8) 0.0003(8) 0.0036(8) -0.0014(7)
C42 0.0274(11) 0.0232(9) 0.0275(9) 0.0078(8) 0.0102(8) 0.0113(8)
C43 0.0249(11) 0.0298(10) 0.0363(11) 0.0078(8) 0.0097(9) 0.0086(9)
C44 0.0221(11) 0.0314(11) 0.0398(11) 0.0053(8) 0.0052(9) 0.0113(9)
C46 0.0289(11) 0.0283(10) 0.0263(10) 0.0071(8) 0.0063(8) 0.0042(8)
C52 0.0309(11) 0.0225(9) 0.0279(9) 0.0087(8) 0.0094(8) 0.0123(8)
C53 0.0333(12) 0.0306(11) 0.0355(11) 0.0107(9) 0.0144(9) 0.0118(9)
C54 0.0543(15) 0.0305(11) 0.0334(11) 0.0161(10) 0.0197(10) 0.0078(9)
C55 0.0485(15) 0.0265(11) 0.0306(11) 0.0084(10) 0.0065(10) 0.0024(9)
C56 0.0337(12) 0.0294(11) 0.0373(11) 0.0066(9) 0.0051(9) 0.0074(9)
Cl1 0.0275(3) 0.0292(3) 0.0320(3) 0.00300(19) 0.0099(2) 0.0085(2)
O11 0.0639(12) 0.0339(8) 0.0501(10) -0.0124(8) 0.0111(9) 0.0110(7)
O12 0.0839(15) 0.0761(13) 0.0536(11) 0.0215(11) 0.0410(10) 0.0057(10)
O13 0.0272(10) 0.0655(12) 0.1143(16) -0.0008(8) 0.0170(10) 0.0190(11)
O14 0.1025(15) 0.0451(10) 0.0384(9) 0.0258(10) 0.0146(9) 0.0178(8)

loop_
_atom_type_symbol
_atom_type_description
_atom_type_scat_dispersion_real
_atom_type_scat_dispersion_imag
_atom_type_scat_source
C C 0.0033 0.0016 'International Tables Vol C Tables 4.2.6.8 and 6.1.1.4'
H H 0.0000 0.0000 'International Tables Vol C Tables 4.2.6.8 and 6.1.1.4'
N N 0.0061 0.0033 'International Tables Vol C Tables 4.2.6.8 and 6.1.1.4'
O O 0.0106 0.0060 'International Tables Vol C Tables 4.2.6.8 and 6.1.1.4'
Cl Cl 0.1484 0.1585 'International Tables Vol C Tables 4.2.6.8 and 6.1.1.4'
Na Na 0.0362 0.0249 'International Tables Vol C Tables 4.2.6.8 and 6.1.1.4'

loop_
_geom_angle_atom_site_label_1
_geom_angle_atom_site_label_2
_geom_angle_atom_site_label_3
_geom_angle
_geom_angle_publ_flag
O11 Na1 N11 90.60(7) yes
O11 Na1 N21 92.44(6) yes
N11 Na1 N21 68.75(6) yes
O11 Na1 N41 117.95(6) yes
N11 Na1 N41 151.16(6) yes
N21 Na1 N41 111.12(7) yes
O11 Na1 N51 103.64(6) yes
N11 Na1 N51 103.28(7) yes
N21 Na1 N51 162.31(6) yes
N41 Na1 N51 67.84(6) yes
C16 N11 C12 116.87(17) no
C16 N11 Na1 125.86(14) no
C12 N11 Na1 117.22(12) no
C22 N21 N25 104.68(15) no
C22 N21 Na1 114.94(12) no
N25 N21 Na1 140.18(12) no
N21 N25 C24 112.08(15) no
N21 N25 C26 120.28(15) no
C24 N25 C26 127.03(16) no
C42 N41 N45 104.58(15) no
C42 N41 Na1 115.33(12) no
N45 N41 Na1 140.04(12) no
C44 N45 N41 112.03(16) no
C44 N45 C46 127.48(16) no
N41 N45 C46 120.30(15) no
C56 N51 C52 117.07(17) no
C56 N51 Na1 123.79(14) no
C52 N51 Na1 115.92(12) no
N11 C12 C13 122.14(18) no
N11 C12 C22 117.64(17) no
C13 C12 C22 120.22(17) no
C14 C13 C12 119.30(19) no
C14 C13 H13A 120.3 no
C12 C13 H13A 120.3 no
C15 C14 C13 119.05(19) no
C15 C14 H14A 120.5 no
C13 C14 H14A 120.5 no
C14 C15 C16 118.20(19) no
C14 C15 H15A 120.9 no
C16 C15 H15A 120.9 no
N11 C16 C15 124.4(2) no
N11 C16 H16A 117.8 no
C15 C16 H16A 117.8 no
N21 C22 C23 110.83(17) no
N21 C22 C12 121.18(16) no
C23 C22 C12 127.99(18) no
C24 C23 C22 105.39(18) no
C24 C23 H23A 127.3 no
C22 C23 H23A 127.3 no
N25 C24 C23 107.01(17) no
N25 C24 H24A 126.5 no
C23 C24 H24A 126.5 no
N25 C26 C31 111.16(15) no
N25 C26 H26A 109.4 no
C31 C26 H26A 109.4 no
N25 C26 H26B 109.4 no
C31 C26 H26B 109.4 no
H26A C26 H26B 108.0 no
C36 C31 C32 118.85(17) no
C36 C31 C26 123.73(17) no
C32 C31 C26 117.42(17) no
C33 C32 C31 121.49(19) no
C33 C32 H32A 119.3 no
C31 C32 H32A 119.3 no
C32 C33 C34 119.61(18) no
C32 C33 H33A 120.2 no
C34 C33 H33A 120.2 no
C35 C34 C33 119.59(18) no
C35 C34 H34A 120.2 no
C33 C34 H34A 120.2 no
C34 C35 C36 121.36(19) no
C34 C35 H35A 119.3 no
C36 C35 H35A 119.3 no
C31 C36 C35 119.09(17) no
C31 C36 C46 123.46(16) no
C35 C36 C46 117.41(17) no
N41 C42 C43 111.24(17) no
N41 C42 C52 120.80(17) no
C43 C42 C52 127.96(17) no
C44 C43 C42 104.78(17) no
C44 C43 H43A 127.6 no
C42 C43 H43A 127.6 no
N45 C44 C43 107.37(18) no
N45 C44 H44A 126.3 no
C43 C44 H44A 126.3 no
N45 C46 C36 112.14(14) no
N45 C46 H46A 109.2 no
C36 C46 H46A 109.2 no
N45 C46 H46B 109.2 no
C36 C46 H46B 109.2 no
H46A C46 H46B 107.9 no
N51 C52 C53 122.33(18) no
N51 C52 C42 116.99(17) no
C53 C52 C42 120.67(18) no
C54 C53 C52 119.3(2) no
C54 C53 H53A 120.4 no
C52 C53 H53A 120.4 no
C55 C54 C53 118.97(19) no
C55 C54 H54A 120.5 no
C53 C54 H54A 120.5 no
C54 C55 C56 118.1(2) no
C54 C55 H55A 121.0 no
C56 C55 H55A 121.0 no
N51 C56 C55 124.2(2) no
N51 C56 H56A 117.9 no
C55 C56 H56A 117.9 no
O13 Cl1 O12 109.34(13) no
O13 Cl1 O14 109.48(12) no
O12 Cl1 O14 109.87(11) no
O13 Cl1 O11 108.21(11) no
O12 Cl1 O11 111.06(11) no
O14 Cl1 O11 108.85(11) no
Cl1 O11 Na1 129.64(10) no

loop_
_geom_bond_atom_site_label_1
_geom_bond_atom_site_label_2
_geom_bond_site_symmetry_2
_geom_bond_distance
_geom_bond_publ_flag
Na1 O11 . 2.3359(18) yes
Na1 N11 . 2.462(2) yes
Na1 N21 . 2.4805(18) yes
Na1 N41 . 2.499(2) yes
Na1 N51 . 2.5046(19) yes
N11 C16 . 1.339(3) no
N11 C12 . 1.348(2) no
N21 C22 . 1.341(2) no
N21 N25 . 1.351(2) no
N25 C24 . 1.351(2) no
N25 C26 . 1.458(2) no
N41 C42 . 1.344(2) no
N41 N45 . 1.350(2) no
N45 C44 . 1.349(2) no
N45 C46 . 1.461(2) no
N51 C56 . 1.337(3) no
N51 C52 . 1.345(2) no
C12 C13 . 1.396(3) no
C12 C22 . 1.470(3) no
C13 C14 . 1.380(3) no
C13 H13A . 0.9300 no
C14 C15 . 1.373(3) no
C14 H14A . 0.9300 no
C15 C16 . 1.381(3) no
C15 H15A . 0.9300 no
C16 H16A . 0.9300 no
C22 C23 . 1.401(3) no
C23 C24 . 1.363(3) no
C23 H23A . 0.9300 no
C24 H24A . 0.9300 no
C26 C31 . 1.517(3) no
C26 H26A . 0.9700 no
C26 H26B . 0.9700 no
C31 C36 . 1.395(3) no
C31 C32 . 1.398(3) no
C32 C33 . 1.382(3) no
C32 H32A . 0.9300 no
C33 C34 . 1.385(3) no
C33 H33A . 0.9300 no
C34 C35 . 1.381(3) no
C34 H34A . 0.9300 no
C35 C36 . 1.399(3) no
C35 H35A . 0.9300 no
C36 C46 . 1.518(2) no
C42 C43 . 1.401(3) no
C42 C52 . 1.474(3) no
C43 C44 . 1.370(3) no
C43 H43A . 0.9300 no
C44 H44A . 0.9300 no
C46 H46A . 0.9700 no
C46 H46B . 0.9700 no
C52 C53 . 1.387(3) no
C53 C54 . 1.379(3) no
C53 H53A . 0.9300 no
C54 C55 . 1.378(3) no
C54 H54A . 0.9300 no
C55 C56 . 1.380(3) no
C55 H55A . 0.9300 no
C56 H56A . 0.9300 no
Cl1 O13 . 1.4101(19) no
Cl1 O12 . 1.4200(17) no
Cl1 O14 . 1.4255(16) no
Cl1 O11 . 1.4402(16) no
